data_7052824
loop_
_publ_author_name
'Wang, Jin-Liang'
'Li, Xiaopeng'
'Shreiner, Carol D.'
'Lu, Xiaocun'
'Moorefield, Charles N.'
'Tummalapalli, Sreedhar R.'
'Medvetz, Douglas A.'
'Panzner, Matthew J.'
'Fronczek, Frank R.'
'Wesdemiotis, Chrys'
'Newkome, George R.'

_publ_section_title
;
 Shape-persistent, ruthenium(ii)- and iron(ii)-bisterpyridine
 metallodendrimers: synthesis, traveling-wave ion-mobility mass
 spectrometry, and photophysical properties
;
_journal_issue 2
_journal_name_full 'New Journal of Chemistry'
_journal_page_first 484
_journal_paper_doi 10.1039/c2nj20799k
_journal_volume 36
_journal_year 2012
_chemical_formula_moiety 'C120 H90 N18 O3 Ru3, 6(N O3), 12(C H4 O)'
_chemical_formula_sum 'C132 H138 N24 O33 Ru3'
_chemical_formula_weight 2891.87
_chemical_name_common NA
_chemical_name_systematic
;
?
;
_space_group_IT_number 161
_symmetry_cell_setting rhombohedral
_symmetry_space_group_name_Hall 'R 3 -2"c'
_symmetry_space_group_name_H-M 'R 3 c :H'
_atom_sites_solution_hydrogens geom
_atom_sites_solution_primary direct
_atom_sites_solution_secondary difmap
_audit_creation_method SHELXL-97
_cell_angle_alpha 90.00
_cell_angle_beta 90.00
_cell_angle_gamma 120.00
_cell_formula_units_Z 6
_cell_length_a 31.823(7)
_cell_length_b 31.823(7)
_cell_length_c 21.495(5)
_cell_measurement_reflns_used 7078
_cell_measurement_temperature 100(2)
_cell_measurement_theta_max 23.38
_cell_measurement_theta_min 2.22
_cell_volume 18852(7)
_computing_cell_refinement 'Bruker SMART'
_computing_data_collection 'Bruker SMART'
_computing_data_reduction 'Bruker SAINT'
_computing_molecular_graphics 'Bruker SHELXTL'
_computing_publication_material 'Bruker SHELXTL'
_computing_structure_refinement 'SHELXL-97 (Sheldrick, 1997)'
_computing_structure_solution 'SHELXS-97 (Sheldrick, 1990)'
_diffrn_ambient_temperature 100(2)
_diffrn_measured_fraction_theta_full 0.999
_diffrn_measured_fraction_theta_max 0.999
_diffrn_measurement_device_type 'Bruker APEX-II CCD'
_diffrn_measurement_method '\f and \w scans'
_diffrn_radiation_monochromator graphite
_diffrn_radiation_source 'fine-focus sealed tube'
_diffrn_radiation_type MoK\a
_diffrn_radiation_wavelength 0.71073
_diffrn_reflns_av_R_equivalents 0.1241
_diffrn_reflns_av_sigmaI/netI 0.1061
_diffrn_reflns_limit_h_max 0
_diffrn_reflns_limit_h_min -30
_diffrn_reflns_limit_k_max 35
_diffrn_reflns_limit_k_min 0
_diffrn_reflns_limit_l_max 5
_diffrn_reflns_limit_l_min -24
_diffrn_reflns_number 37,791
_diffrn_reflns_theta_full 23.50
_diffrn_reflns_theta_max 23.50
_diffrn_reflns_theta_min 1.28
_exptl_absorpt_coefficient_mu 0.448
_exptl_absorpt_correction_T_max 0.7454
_exptl_absorpt_correction_T_min 0.6387
_exptl_absorpt_correction_type multi-scan
_exptl_absorpt_process_details SADABS
_exptl_crystal_colour red
_exptl_crystal_density_diffrn 1.528
_exptl_crystal_density_meas ?
_exptl_crystal_density_method 'not measured'
_exptl_crystal_description plate
_exptl_crystal_F_000 8964
_exptl_crystal_size_max 0.16
_exptl_crystal_size_mid 0.09
_exptl_crystal_size_min 0.04
_platon_squeeze_details
;Platon squeeze was used to remove a total of 1844 total electons
from three symmetry related voids. Only one of two nitrate anions
was found from the difference map. Removal of the second NO3- results
in 558 e-. As the crystals of compound G0 were
grown from MeOH it is assumed the remaining disordered solvet squeezed
from the model correspond to MeOH solvate molecules. This corresponds to
12 MeOH per molecule of G0 to account for the remaining squeezed e-.
The formula and corresponding values reflect these additions.
;
_refine_diff_density_max 0.566
_refine_diff_density_min -0.522
_refine_diff_density_rms 0.070
_refine_ls_abs_structure_details 'Flack H D (1983), Acta Cryst. A39, 876-881'
_refine_ls_abs_structure_Flack 0.32(6)
_refine_ls_extinction_method none
_refine_ls_goodness_of_fit_ref 0.989
_refine_ls_hydrogen_treatment constr
_refine_ls_matrix_type full
_refine_ls_number_parameters 472
_refine_ls_number_reflns 4121
_refine_ls_number_restraints 1
_refine_ls_restrained_S_all 0.989
_refine_ls_R_factor_all 0.0797
_refine_ls_R_factor_gt 0.0603
_refine_ls_shift/su_max 0.000
_refine_ls_shift/su_mean 0.000
_refine_ls_structure_factor_coef Fsqd
_refine_ls_weighting_details 'calc w=1/[\s^2^(Fo^2^)+(0.0548P)^2^] where P=(Fo^2^+2Fc^2^)/3'
_refine_ls_weighting_scheme calc
_refine_ls_wR_factor_gt 0.1271
_refine_ls_wR_factor_ref 0.1350
_reflns_number_gt 3126
_reflns_number_total 4121
_reflns_threshold_expression >2sigma(I)
_cod_data_source_file c2nj20799k.txt
_cod_data_source_block G0
_cod_depositor_comments
;
The following automatic conversions were performed:

'_symmetry_cell_setting' value 'Rhombohedral' changed to
'rhombohedral' according to
/home/saulius/struct/CIF-dictionaries/cif_core.dic dictionary named
'cif_core.dic' version 2.4.1 from 2010-06-29.

Automatic conversion script
Id: cif_fix_values 1715 2011-07-08 13:25:40Z adriana 

The following automatic conversions were performed:

'_exptl_crystal_density_meas' value 'not measured' was changed to '?'
- the value is perceived as not measured.

Automatic conversion script
Id: cif_fix_values 3008 2015-01-20 13:52:24Z robertas 
;
_cod_original_cell_volume 18851(8)
_cod_original_sg_symbol_H-M R3c
_cod_database_code 7052824

loop_
_symmetry_equiv_pos_as_xyz
'x, y, z'
'-y, x-y, z'
'-x+y, -x, z'
'-y, -x, z+1/2'
'-x+y, y, z+1/2'
'x, x-y, z+1/2'
'x+2/3, y+1/3, z+1/3'
'-y+2/3, x-y+1/3, z+1/3'
'-x+y+2/3, -x+1/3, z+1/3'
'-y+2/3, -x+1/3, z+5/6'
'-x+y+2/3, y+1/3, z+5/6'
'x+2/3, x-y+1/3, z+5/6'
'x+1/3, y+2/3, z+2/3'
'-y+1/3, x-y+2/3, z+2/3'
'-x+y+1/3, -x+2/3, z+2/3'
'-y+1/3, -x+2/3, z+7/6'
'-x+y+1/3, y+2/3, z+7/6'
'x+1/3, x-y+2/3, z+7/6'

loop_
_atom_site_label
_atom_site_type_symbol
_atom_site_fract_x
_atom_site_fract_y
_atom_site_fract_z
_atom_site_U_iso_or_equiv
_atom_site_adp_type
_atom_site_occupancy
_atom_site_symmetry_multiplicity
_atom_site_calc_flag
_atom_site_refinement_flags
Ru1 Ru 0.70287(3) 0.11787(3) 0.11865(6) 0.0533(3) Uani 1 1 d .
O1 O 0.6546(4) -0.2276(3) 0.1319(5) 0.102(4) Uani 1 1 d .
O2 O 0.6524(5) 0.9793(4) 0.9419(5) 0.104(4) Uani 1 1 d .
O3 O 0.6140(3) 0.9054(3) 0.9635(7) 0.127(5) Uani 1 1 d .
O4 O 0.5839(4) 0.9506(4) 0.9798(5) 0.120(4) Uani 1 1 d .
N1 N 0.7753(4) 0.1336(4) 0.1157(5) 0.070(3) Uani 1 1 d .
N2 N 0.6941(3) 0.0526(3) 0.1222(4) 0.049(2) Uani 1 1 d .
N3 N 0.6285(3) 0.0770(4) 0.1240(4) 0.054(3) Uani 1 1 d .
N4 N 0.7140(3) 0.1402(4) 0.2095(5) 0.057(2) Uani 1 1 d .
N5 N 0.7053(4) 0.1795(3) 0.1114(5) 0.052(2) Uani 1 1 d .
N6 N 0.6907(4) 0.1201(3) 0.0256(5) 0.064(3) Uani 1 1 d .
N7 N 0.6151(4) 0.9435(4) 0.9612(6) 0.067(3) Uani 1 1 d .
C1 C 0.7802(4) 0.0924(4) 0.1226(5) 0.048(3) Uani 1 1 d .
C2 C 0.8248(4) 0.0950(4) 0.1261(6) 0.055(3) Uani 1 1 d .
H2A H 0.8267 0.0662 0.1287 0.066 Uiso 1 1 calc R
C3 C 0.8665(4) 0.1398(5) 0.1256(6) 0.076(4) Uani 1 1 d .
H3 H 0.8972 0.1419 0.1288 0.091 Uiso 1 1 calc R
C4 C 0.8636(4) 0.1815(5) 0.1206(5) 0.065(3) Uani 1 1 d .
H4 H 0.8923 0.2124 0.1200 0.078 Uiso 1 1 calc R
C5 C 0.8156(4) 0.1779(3) 0.1162(6) 0.058(3) Uani 1 1 d .
H5 H 0.8131 0.2063 0.1137 0.069 Uiso 1 1 calc R
C6 C 0.7331(4) 0.0448(4) 0.1231(6) 0.045(3) Uani 1 1 d .
C7 C 0.7259(4) 0.0001(4) 0.1243(5) 0.059(3) Uani 1 1 d .
H7 H 0.7531 -0.0047 0.1255 0.071 Uiso 1 1 calc R
C8 C 0.6795(4) -0.0399(3) 0.1237(5) 0.045(3) Uani 1 1 d .
C9 C 0.6402(4) -0.0339(4) 0.1218(5) 0.053(3) Uani 1 1 d .
H9 H 0.6084 -0.0612 0.1204 0.063 Uiso 1 1 calc R
C10 C 0.6474(4) 0.0142(4) 0.1220(5) 0.045(3) Uani 1 1 d .
C11 C 0.6705(5) -0.0916(4) 0.1260(6) 0.055(3) Uani 1 1 d .
C12 C 0.7104(5) -0.0990(3) 0.1351(6) 0.068(4) Uani 1 1 d .
H12 H 0.7418 -0.0715 0.1405 0.082 Uiso 1 1 calc R
C13 C 0.7052(7) -0.1463(4) 0.1363(7) 0.097(6) Uani 1 1 d .
H13 H 0.7323 -0.1508 0.1411 0.117 Uiso 1 1 calc R
C14 C 0.6608(8) -0.1834(7) 0.1306(7) 0.102(6) Uani 1 1 d .
C15 C 0.6198(6) -0.1784(4) 0.1200(6) 0.086(5) Uani 1 1 d .
H15 H 0.5883 -0.2058 0.1146 0.103 Uiso 1 1 calc R
C16 C 0.6278(5) -0.1303(6) 0.1179(6) 0.079(4) Uani 1 1 d .
H16 H 0.6009 -0.1259 0.1101 0.095 Uiso 1 1 calc R
C17 C 0.6089(6) -0.2677(5) 0.1284(6) 0.104(5) Uani 1 1 d .
H17A H 0.5886 -0.2663 0.1617 0.156 Uiso 1 1 calc R
H17B H 0.6112 -0.2972 0.1331 0.156 Uiso 1 1 calc R
H17C H 0.5945 -0.2682 0.0880 0.156 Uiso 1 1 calc R
C18 C 0.6141(4) 0.0287(4) 0.1216(5) 0.045(3) Uani 1 1 d .
C19 C 0.5618(5) -0.0064(5) 0.1228(6) 0.080(4) Uani 1 1 d .
H19 H 0.5496 -0.0404 0.1227 0.096 Uiso 1 1 calc R
C20 C 0.5298(5) 0.0139(8) 0.1241(8) 0.118(7) Uani 1 1 d .
H20 H 0.4957 -0.0072 0.1215 0.142 Uiso 1 1 calc R
C21 C 0.5481(5) 0.0631(7) 0.1292(8) 0.106(6) Uani 1 1 d .
H21 H 0.5274 0.0761 0.1359 0.128 Uiso 1 1 calc R
C22 C 0.5962(6) 0.0920(6) 0.1242(6) 0.088(5) Uani 1 1 d .
H22 H 0.6083 0.1259 0.1205 0.106 Uiso 1 1 calc R
C23 C 0.7165(4) 0.1843(5) 0.2196(6) 0.075(4) Uani 1 1 d .
C24 C 0.7265(4) 0.2050(4) 0.2770(6) 0.055(3) Uani 1 1 d .
H24 H 0.7276 0.2352 0.2829 0.066 Uiso 1 1 calc R
C25 C 0.7342(4) 0.1844(5) 0.3231(8) 0.089(5) Uani 1 1 d .
H25 H 0.7410 0.1994 0.3629 0.107 Uiso 1 1 calc R
C26 C 0.7330(4) 0.1397(5) 0.3156(6) 0.068(3) Uani 1 1 d .
H26 H 0.7393 0.1245 0.3494 0.082 Uiso 1 1 calc R
C27 C 0.7225(3) 0.1199(4) 0.2596(7) 0.065(4) Uani 1 1 d .
H27 H 0.7209 0.0895 0.2543 0.077 Uiso 1 1 calc R
C28 C 0.7093(4) 0.2073(4) 0.1635(6) 0.064(3) Uani 1 1 d .
C29 C 0.7033(4) 0.2466(4) 0.1615(6) 0.067(4) Uani 1 1 d .
H29 H 0.7043 0.2635 0.1984 0.080 Uiso 1 1 calc R
C30 C 0.6957(4) 0.2612(4) 0.1040(6) 0.065(4) Uani 1 1 d .
C31 C 0.6922(4) 0.2356(4) 0.0506(6) 0.061(3) Uani 1 1 d .
H31 H 0.6861 0.2455 0.0116 0.074 Uiso 1 1 calc R
C32 C 0.6981(4) 0.1941(3) 0.0547(5) 0.050(3) Uani 1 1 d .
C33 C 0.6806(3) 0.2994(4) 0.1011(5) 0.048(3) Uani 1 1 d .
C34 C 0.6319(4) 0.2845(4) 0.0999(6) 0.062(4) Uani 1 1 d .
C35 C 0.5926(4) 0.2302(3) 0.1043(7) 0.085(5) Uani 1 1 d .
H35A H 0.5992 0.2156 0.1405 0.128 Uiso 1 1 calc R
H35B H 0.5932 0.2134 0.0664 0.128 Uiso 1 1 calc R
H35C H 0.5606 0.2273 0.1089 0.128 Uiso 1 1 calc R
C36 C 0.6919(4) 0.1620(4) 0.0047(5) 0.066(3) Uani 1 1 d .
C37 C 0.6843(7) 0.1688(7) -0.0563(8) 0.118(6) Uani 1 1 d .
H37 H 0.6868 0.1985 -0.0694 0.142 Uiso 1 1 calc R
C38 C 0.6728(6) 0.1314(5) -0.0989(6) 0.098(5) Uani 1 1 d .
H38 H 0.6664 0.1352 -0.1411 0.118 Uiso 1 1 calc R
C39 C 0.6706(6) 0.0859(4) -0.0784(8) 0.106(6) Uani 1 1 d .
H39 H 0.6621 0.0595 -0.1060 0.127 Uiso 1 1 calc R
C40 C 0.6812(5) 0.0841(4) -0.0184(6) 0.067(4) Uani 1 1 d .
H40 H 0.6824 0.0563 -0.0048 0.081 Uiso 1 1 calc R

loop_
_atom_site_aniso_label
_atom_site_aniso_U_11
_atom_site_aniso_U_22
_atom_site_aniso_U_33
_atom_site_aniso_U_23
_atom_site_aniso_U_13
_atom_site_aniso_U_12
Ru1 0.0703(7) 0.0587(6) 0.0506(5) -0.0039(5) -0.0104(5) 0.0471(5)
O1 0.175(11) 0.038(5) 0.086(8) 0.001(5) -0.004(7) 0.049(6)
O2 0.164(10) 0.081(7) 0.116(9) 0.002(7) 0.037(8) 0.097(7)
O3 0.063(5) 0.073(7) 0.263(16) 0.011(8) 0.006(7) 0.046(5)
O4 0.112(7) 0.170(10) 0.148(11) -0.001(8) -0.015(7) 0.122(8)
N1 0.122(9) 0.103(9) 0.045(6) -0.003(6) -0.020(7) 0.101(8)
N2 0.052(5) 0.022(4) 0.044(5) -0.013(4) 0.002(5) -0.003(4)
N3 0.022(4) 0.091(7) 0.044(6) -0.013(6) -0.008(4) 0.026(5)
N4 0.063(5) 0.085(7) 0.043(7) -0.007(6) -0.017(5) 0.052(5)
N5 0.083(6) 0.055(5) 0.054(7) -0.020(5) -0.007(5) 0.062(5)
N6 0.098(7) 0.056(6) 0.044(7) 0.004(5) -0.007(6) 0.043(5)
N7 0.077(8) 0.049(6) 0.071(8) -0.008(6) -0.010(6) 0.029(6)
C1 0.062(7) 0.058(7) 0.035(6) 0.002(6) 0.002(6) 0.039(6)
C2 0.050(6) 0.078(8) 0.066(8) 0.011(7) 0.002(6) 0.053(6)
C3 0.035(7) 0.120(11) 0.067(9) 0.057(9) 0.013(6) 0.035(7)
C4 0.084(9) 0.080(8) 0.042(7) -0.005(7) -0.018(7) 0.051(7)
C5 0.045(6) 0.018(5) 0.079(9) -0.005(5) -0.013(6) -0.008(5)
C6 0.049(6) 0.042(6) 0.053(8) 0.006(6) 0.004(6) 0.030(5)
C7 0.080(8) 0.043(6) 0.037(7) 0.021(5) 0.010(6) 0.018(6)
C8 0.052(6) 0.036(6) 0.048(7) 0.012(5) 0.019(6) 0.024(5)
C9 0.056(7) 0.043(6) 0.055(8) -0.004(6) 0.015(6) 0.021(5)
C10 0.063(7) 0.047(6) 0.031(7) -0.012(5) -0.004(6) 0.032(6)
C11 0.066(7) 0.050(7) 0.042(7) 0.016(6) 0.019(6) 0.023(7)
C12 0.109(10) 0.025(5) 0.073(9) 0.012(6) 0.045(8) 0.035(6)
C13 0.187(17) 0.026(6) 0.066(11) 0.023(7) 0.056(11) 0.044(9)
C14 0.21(2) 0.132(16) 0.050(9) 0.024(10) 0.015(12) 0.150(16)
C15 0.141(13) 0.028(6) 0.071(10) -0.021(6) 0.000(10) 0.029(8)
C16 0.080(9) 0.124(12) 0.057(9) -0.015(9) -0.005(8) 0.069(9)
C17 0.185(17) 0.076(11) 0.049(9) -0.009(8) -0.032(11) 0.064(12)
C18 0.053(7) 0.041(6) 0.043(7) -0.019(5) -0.004(6) 0.025(5)
C19 0.083(10) 0.096(10) 0.046(9) -0.025(8) -0.019(8) 0.035(9)
C20 0.060(10) 0.23(2) 0.078(12) -0.044(15) -0.033(9) 0.081(14)
C21 0.051(9) 0.177(17) 0.111(14) -0.035(13) 0.011(9) 0.072(11)
C22 0.137(13) 0.156(13) 0.056(9) 0.011(10) -0.012(10) 0.136(12)
C23 0.087(8) 0.103(10) 0.064(9) -0.036(8) -0.027(7) 0.071(8)
C24 0.065(7) 0.072(8) 0.041(8) -0.019(7) -0.028(6) 0.043(6)
C25 0.091(10) 0.086(10) 0.108(13) -0.065(10) -0.053(9) 0.056(8)
C26 0.092(9) 0.097(10) 0.042(8) 0.005(7) -0.013(7) 0.067(8)
C27 0.034(6) 0.068(8) 0.088(12) -0.013(8) -0.007(7) 0.023(6)
C28 0.075(8) 0.067(8) 0.046(8) -0.005(6) -0.013(6) 0.031(6)
C29 0.069(7) 0.057(7) 0.086(11) -0.029(7) -0.032(7) 0.041(6)
C30 0.078(8) 0.088(9) 0.062(9) -0.032(8) -0.040(7) 0.066(8)
C31 0.068(7) 0.058(7) 0.065(9) 0.015(6) -0.010(6) 0.036(6)
C32 0.077(7) 0.049(6) 0.040(7) -0.008(5) -0.016(6) 0.044(6)
C33 0.028(5) 0.043(6) 0.071(9) 0.009(6) -0.004(5) 0.017(5)
C34 0.042(6) 0.050(7) 0.095(11) 0.002(7) -0.003(6) 0.024(5)
C35 0.091(9) 0.006(5) 0.133(13) -0.008(6) -0.032(9) 0.006(5)
C36 0.101(9) 0.070(8) 0.032(7) 0.007(6) -0.016(7) 0.046(7)
C37 0.185(18) 0.139(15) 0.070(12) -0.020(11) -0.016(12) 0.111(14)
C38 0.190(15) 0.088(9) 0.043(8) -0.002(8) -0.018(9) 0.090(10)
C39 0.182(16) 0.050(8) 0.076(12) -0.020(8) -0.012(11) 0.051(9)
C40 0.112(10) 0.049(7) 0.053(9) -0.026(7) -0.017(8) 0.050(7)

loop_
_atom_type_symbol
_atom_type_description
_atom_type_scat_dispersion_real
_atom_type_scat_dispersion_imag
_atom_type_scat_source
C C 0.0033 0.0016 'International Tables Vol C Tables 4.2.6.8 and 6.1.1.4'
H H 0.0000 0.0000 'International Tables Vol C Tables 4.2.6.8 and 6.1.1.4'
N N 0.0061 0.0033 'International Tables Vol C Tables 4.2.6.8 and 6.1.1.4'
O O 0.0106 0.0060 'International Tables Vol C Tables 4.2.6.8 and 6.1.1.4'
Ru Ru -1.2594 0.8363 'International Tables Vol C Tables 4.2.6.8 and 6.1.1.4'

loop_
_geom_angle_atom_site_label_1
_geom_angle_atom_site_label_2
_geom_angle_atom_site_label_3
_geom_angle
_geom_angle_site_symmetry_1
C5 N1 C1 118.9(9) .
C5 N1 Ru1 127.2(7) .
C1 N1 Ru1 113.3(8) .
C2 C1 N1 122.7(10) .
C2 C1 C6 122.4(10) .
N1 C1 C6 114.9(9) .
C3 C2 C1 119.4(10) .
C3 C2 H2A 120.3 .
C1 C2 H2A 120.3 .
C2 C3 C4 120.2(10) .
C2 C3 H3 119.9 .
C4 C3 H3 119.9 .
C3 C4 C5 119.5(11) .
C3 C4 H4 120.2 .
C5 C4 H4 120.2 .
N1 C5 C4 119.2(10) .
N1 C5 H5 120.4 .
C4 C5 H5 120.4 .
C10 N2 C6 120.7(8) .
C10 N2 Ru1 117.4(7) .
C6 N2 Ru1 121.8(6) .
C7 C6 N2 120.4(10) .
C7 C6 C1 129.1(10) .
N2 C6 C1 110.5(8) .
C6 C7 C8 121.2(11) .
C6 C7 H7 119.4 .
C8 C7 H7 119.4 .
C9 C8 C7 120.4(9) .
C9 C8 C11 117.7(9) .
C7 C8 C11 121.9(9) .
C8 C9 C10 119.0(10) .
C8 C9 H9 120.5 .
C10 C9 H9 120.5 .
C18 C10 N2 112.5(9) .
C18 C10 C9 129.1(10) .
N2 C10 C9 118.4(9) .
C16 C11 C12 117.1(10) .
C16 C11 C8 123.8(12) .
C12 C11 C8 119.1(10) .
C11 C12 C13 122.4(13) .
C11 C12 H12 118.8 .
C13 C12 H12 118.8 .
C14 C13 C12 116.8(17) .
C14 C13 H13 121.6 .
C12 C13 H13 121.6 .
C13 C14 O1 118.3(16) .
C13 C14 C15 123.4(15) .
O1 C14 C15 118.2(19) .
C14 C15 C16 116.7(14) .
C14 C15 H15 121.6 .
C16 C15 H15 121.6 .
C11 C16 C15 123.5(13) .
C11 C16 H16 118.3 .
C15 C16 H16 118.3 .
N5 Ru1 N2 174.4(4) .
N5 Ru1 N6 78.3(4) .
N2 Ru1 N6 98.4(4) .
N5 Ru1 N4 79.2(4) .
N2 Ru1 N4 103.8(4) .
N6 Ru1 N4 157.5(3) .
N5 Ru1 N3 95.5(4) .
N2 Ru1 N3 79.5(4) .
N6 Ru1 N3 84.2(4) .
N4 Ru1 N3 96.4(4) .
N5 Ru1 N1 105.9(4) .
N2 Ru1 N1 79.1(3) .
N6 Ru1 N1 99.6(4) .
N4 Ru1 N1 88.1(3) .
N3 Ru1 N1 158.6(4) .
O4 N7 O3 125.0(12) .
O4 N7 O2 116.4(11) .
O3 N7 O2 118.4(12) .
C14 O1 C17 120.9(15) .
O1 C17 H17A 109.5 .
O1 C17 H17B 109.5 .
H17A C17 H17B 109.5 .
O1 C17 H17C 109.5 .
H17A C17 H17C 109.5 .
H17B C17 H17C 109.5 .
C22 N3 C18 121.0(11) .
C22 N3 Ru1 128.7(10) .
C18 N3 Ru1 110.0(7) .
C10 C18 N3 120.2(9) .
C10 C18 C19 121.6(11) .
N3 C18 C19 118.1(10) .
C20 C19 C18 116.1(13) .
C20 C19 H19 121.9 .
C18 C19 H19 121.9 .
C21 C20 C19 121.0(14) .
C21 C20 H20 119.5 .
C19 C20 H20 119.5 .
C22 C21 C20 117.7(14) .
C22 C21 H21 121.2 .
C20 C21 H21 121.2 .
N3 C22 C21 125.2(15) .
N3 C22 H22 117.4 .
C21 C22 H22 117.4 .
C27 N4 C23 115.9(11) .
C27 N4 Ru1 129.5(8) .
C23 N4 Ru1 114.5(8) .
C24 C23 N4 121.1(12) .
C24 C23 C28 123.5(11) .
N4 C23 C28 115.4(11) .
C25 C24 C23 120.8(12) .
C25 C24 H24 119.6 .
C23 C24 H24 119.6 .
C24 C25 C26 120.8(13) .
C24 C25 H25 119.6 .
C26 C25 H25 119.6 .
C27 C26 C25 117.3(12) .
C27 C26 H26 121.4 .
C25 C26 H26 121.4 .
C26 C27 N4 124.1(12) .
C26 C27 H27 117.9 .
N4 C27 H27 117.9 .
C32 N5 C28 118.6(8) .
C32 N5 Ru1 119.4(7) .
C28 N5 Ru1 121.6(8) .
C29 C28 N5 123.3(11) .
C29 C28 C23 127.4(11) .
N5 C28 C23 109.1(10) .
C28 C29 C30 117.8(11) .
C28 C29 H29 121.1 .
C30 C29 H29 121.1 .
C31 C30 C29 121.4(10) .
C31 C30 C33 118.3(10) .
C29 C30 C33 119.1(10) .
C30 C31 C32 119.0(11) .
C30 C31 H31 120.5 .
C32 C31 H31 120.5 .
N5 C32 C31 119.6(10) .
N5 C32 C36 114.5(8) .
C31 C32 C36 125.5(10) .
C34 C33 C34 122.1(10) 2_655
C34 C33 C30 119.3(9) 2_655
C34 C33 C30 118.6(9) .
C33 C34 C33 117.9(10) 3_665
C33 C34 C35 120.1(9) 3_665
C33 C34 C35 121.7(9) .
C34 C35 H35A 109.5 .
C34 C35 H35B 109.5 .
H35A C35 H35B 109.5 .
C34 C35 H35C 109.5 .
H35A C35 H35C 109.5 .
H35B C35 H35C 109.5 .
C36 N6 C40 117.2(11) .
C36 N6 Ru1 115.8(8) .
C40 N6 Ru1 126.9(8) .
C37 C36 N6 122.7(13) .
C37 C36 C32 125.4(12) .
N6 C36 C32 111.7(10) .
C36 C37 C38 119.0(15) .
C36 C37 H37 120.5 .
C38 C37 H37 120.5 .
C37 C38 C39 120.1(14) .
C37 C38 H38 120.0 .
C39 C38 H38 120.0 .
C40 C39 C38 116.0(12) .
C40 C39 H39 122.0 .
C38 C39 H39 122.0 .
C39 C40 N6 124.9(12) .
C39 C40 H40 117.5 .
N6 C40 H40 117.5 .

loop_
_geom_bond_atom_site_label_1
_geom_bond_atom_site_label_2
_geom_bond_distance
_geom_bond_site_symmetry_2
N1 C5 1.351(13) .
N1 C1 1.401(13) .
N1 Ru1 2.101(10) .
C1 C2 1.381(13) .
C1 C6 1.508(15) .
C2 C3 1.378(14) .
C2 H2A 0.9500 .
C3 C4 1.379(16) .
C3 H3 0.9500 .
C4 C5 1.476(14) .
C4 H4 0.9500 .
C5 H5 0.9500 .
N2 C10 1.372(13) .
N2 C6 1.380(12) .
N2 Ru1 1.955(8) .
C6 C7 1.324(13) .
C7 C8 1.386(13) .
C7 H7 0.9500 .
C8 C9 1.355(13) .
C8 C11 1.523(13) .
C9 C10 1.430(15) .
C9 H9 0.9500 .
C10 C18 1.353(13) .
C11 C16 1.313(16) .
C11 C12 1.416(15) .
C12 C13 1.431(14) .
C12 H12 0.9500 .
C13 C14 1.32(2) .
C13 H13 0.9500 .
C14 O1 1.319(16) .
C14 C15 1.41(2) .
C15 C16 1.420(19) .
C15 H15 0.9500 .
C16 H16 0.9500 .
Ru1 N5 1.931(7) .
Ru1 N6 2.045(11) .
Ru1 N4 2.046(10) .
Ru1 N3 2.055(8) .
O2 N7 1.237(13) .
O3 N7 1.197(12) .
O4 N7 1.189(13) .
O1 C17 1.375(18) .
C17 H17A 0.9800 .
C17 H17B 0.9800 .
C17 H17C 0.9800 .
N3 C22 1.331(12) .
N3 C18 1.368(13) .
C18 C19 1.470(15) .
C19 C20 1.45(2) .
C19 H19 0.9500 .
C20 C21 1.38(2) .
C20 H20 0.9500 .
C21 C22 1.338(19) .
C21 H21 0.9500 .
C22 H22 0.9500 .
N4 C27 1.353(15) .
N4 C23 1.382(15) .
C23 C24 1.361(16) .
C23 C28 1.486(16) .
C24 C25 1.279(17) .
C24 H24 0.9500 .
C25 C26 1.413(16) .
C25 H25 0.9500 .
C26 C27 1.321(15) .
C26 H26 0.9500 .
C27 H27 0.9500 .
N5 C32 1.364(13) .
N5 C28 1.392(14) .
C28 C29 1.356(15) .
C29 C30 1.383(16) .
C29 H29 0.9500 .
C30 C31 1.381(16) .
C30 C33 1.518(13) .
C31 C32 1.423(14) .
C31 H31 0.9500 .
C32 C36 1.429(15) .
C33 C34 1.367(13) 2_655
C33 C34 1.376(12) .
C34 C33 1.367(13) 3_665
C34 C35 1.548(13) .
C35 H35A 0.9800 .
C35 H35B 0.9800 .
C35 H35C 0.9800 .
N6 C36 1.390(14) .
N6 C40 1.398(14) .
C36 C37 1.37(2) .
C37 C38 1.398(19) .
C37 H37 0.9500 .
C38 C39 1.482(17) .
C38 H38 0.9500 .
C39 C40 1.342(19) .
C39 H39 0.9500 .
C40 H40 0.9500 .

loop_
_geom_torsion_atom_site_label_1
_geom_torsion_atom_site_label_2
_geom_torsion_atom_site_label_3
_geom_torsion_atom_site_label_4
_geom_torsion
_geom_torsion_site_symmetry_1
_geom_torsion_site_symmetry_4
C5 N1 C1 C2 -4.1(16) . .
Ru1 N1 C1 C2 -175.7(9) . .
C5 N1 C1 C6 178.5(10) . .
Ru1 N1 C1 C6 6.9(12) . .
N1 C1 C2 C3 3.1(17) . .
C6 C1 C2 C3 -179.7(11) . .
C1 C2 C3 C4 -1.2(19) . .
C2 C3 C4 C5 0.4(19) . .
C1 N1 C5 C4 3.3(16) . .
Ru1 N1 C5 C4 173.5(8) . .
C3 C4 C5 N1 -1.5(18) . .
C10 N2 C6 C7 -0.5(18) . .
Ru1 N2 C6 C7 -178.6(9) . .
C10 N2 C6 C1 179.4(9) . .
Ru1 N2 C6 C1 1.4(13) . .
C2 C1 C6 C7 -2.9(19) . .
N1 C1 C6 C7 174.5(11) . .
C2 C1 C6 N2 177.1(11) . .
N1 C1 C6 N2 -5.5(14) . .
N2 C6 C7 C8 0.9(17) . .
C1 C6 C7 C8 -179.0(11) . .
C6 C7 C8 C9 0.1(17) . .
C6 C7 C8 C11 -179.0(11) . .
C7 C8 C9 C10 -1.5(16) . .
C11 C8 C9 C10 177.6(9) . .
C6 N2 C10 C18 179.5(10) . .
Ru1 N2 C10 C18 -2.4(12) . .
C6 N2 C10 C9 -0.8(16) . .
Ru1 N2 C10 C9 177.3(8) . .
C8 C9 C10 C18 -178.6(12) . .
C8 C9 C10 N2 1.8(15) . .
C9 C8 C11 C16 9.7(19) . .
C7 C8 C11 C16 -171.2(12) . .
C9 C8 C11 C12 -173.0(10) . .
C7 C8 C11 C12 6.2(17) . .
C16 C11 C12 C13 -0.9(19) . .
C8 C11 C12 C13 -178.5(11) . .
C11 C12 C13 C14 -2(2) . .
C12 C13 C14 O1 -179.6(11) . .
C12 C13 C14 C15 4(2) . .
C13 C14 C15 C16 -2(2) . .
O1 C14 C15 C16 -179.0(12) . .
C12 C11 C16 C15 2(2) . .
C8 C11 C16 C15 179.9(11) . .
C14 C15 C16 C11 -1(2) . .
C10 N2 Ru1 N6 -78.2(8) . .
C6 N2 Ru1 N6 99.9(9) . .
C10 N2 Ru1 N4 98.4(8) . .
C6 N2 Ru1 N4 -83.5(9) . .
C10 N2 Ru1 N3 4.3(8) . .
C6 N2 Ru1 N3 -177.6(9) . .
C10 N2 Ru1 N1 -176.3(8) . .
C6 N2 Ru1 N1 1.7(9) . .
C5 N1 Ru1 N5 7.2(11) . .
C1 N1 Ru1 N5 177.9(7) . .
C5 N1 Ru1 N2 -175.5(10) . .
C1 N1 Ru1 N2 -4.8(7) . .
C5 N1 Ru1 N6 87.7(10) . .
C1 N1 Ru1 N6 -101.6(7) . .
C5 N1 Ru1 N4 -71.0(10) . .
C1 N1 Ru1 N4 99.7(8) . .
C5 N1 Ru1 N3 -173.8(10) . .
C1 N1 Ru1 N3 -3.1(15) . .
C13 C14 O1 C17 177.6(14) . .
C15 C14 O1 C17 -5.4(19) . .
N5 Ru1 N3 C22 -2.0(10) . .
N2 Ru1 N3 C22 -179.4(10) . .
N6 Ru1 N3 C22 -79.7(10) . .
N4 Ru1 N3 C22 77.6(10) . .
N1 Ru1 N3 C22 178.9(10) . .
N5 Ru1 N3 C18 172.2(8) . .
N2 Ru1 N3 C18 -5.2(8) . .
N6 Ru1 N3 C18 94.5(8) . .
N4 Ru1 N3 C18 -108.1(8) . .
N1 Ru1 N3 C18 -6.9(15) . .
N2 C10 C18 N3 -2.6(16) . .
C9 C10 C18 N3 177.7(10) . .
N2 C10 C18 C19 -178.4(11) . .
C9 C10 C18 C19 1.9(19) . .
C22 N3 C18 C10 -179.4(11) . .
Ru1 N3 C18 C10 5.9(14) . .
C22 N3 C18 C19 -3.4(17) . .
Ru1 N3 C18 C19 -178.1(9) . .
C10 C18 C19 C20 178.2(12) . .
N3 C18 C19 C20 2.3(18) . .
C18 C19 C20 C21 -5(2) . .
C19 C20 C21 C22 9(3) . .
C18 N3 C22 C21 8(2) . .
Ru1 N3 C22 C21 -178.5(12) . .
C20 C21 C22 N3 -11(3) . .
N5 Ru1 N4 C27 -173.8(10) . .
N2 Ru1 N4 C27 11.0(10) . .
N6 Ru1 N4 C27 -177.9(9) . .
N3 Ru1 N4 C27 91.8(9) . .
N1 Ru1 N4 C27 -67.2(9) . .
N5 Ru1 N4 C23 1.2(8) . .
N2 Ru1 N4 C23 -174.0(7) . .
N6 Ru1 N4 C23 -2.9(15) . .
N3 Ru1 N4 C23 -93.2(8) . .
N1 Ru1 N4 C23 107.8(8) . .
C27 N4 C23 C24 -0.6(16) . .
Ru1 N4 C23 C24 -176.4(10) . .
C27 N4 C23 C28 177.4(10) . .
Ru1 N4 C23 C28 1.7(12) . .
N4 C23 C24 C25 1(2) . .
C28 C23 C24 C25 -177.2(12) . .
C23 C24 C25 C26 0(2) . .
C24 C25 C26 C27 -1(2) . .
C25 C26 C27 N4 1.3(18) . .
C23 N4 C27 C26 -0.4(16) . .
Ru1 N4 C27 C26 174.5(9) . .
N6 Ru1 N5 C32 0.8(8) . .
N4 Ru1 N5 C32 -177.6(9) . .
N3 Ru1 N5 C32 -82.1(9) . .
N1 Ru1 N5 C32 97.6(8) . .
N6 Ru1 N5 C28 173.9(9) . .
N4 Ru1 N5 C28 -4.4(8) . .
N3 Ru1 N5 C28 91.1(9) . .
N1 Ru1 N5 C28 -89.3(9) . .
C32 N5 C28 C29 4.1(17) . .
Ru1 N5 C28 C29 -169.1(9) . .
C32 N5 C28 C23 179.5(9) . .
Ru1 N5 C28 C23 6.3(13) . .
C24 C23 C28 C29 -12(2) . .
N4 C23 C28 C29 170.3(11) . .
C24 C23 C28 N5 173.2(11) . .
N4 C23 C28 N5 -4.8(14) . .
N5 C28 C29 C30 -3.8(18) . .
C23 C28 C29 C30 -178.2(12) . .
C28 C29 C30 C31 2.7(18) . .
C28 C29 C30 C33 169.8(10) . .
C29 C30 C31 C32 -1.9(18) . .
C33 C30 C31 C32 -169.2(10) . .
C28 N5 C32 C31 -3.2(16) . .
Ru1 N5 C32 C31 170.2(7) . .
C28 N5 C32 C36 -176.8(10) . .
Ru1 N5 C32 C36 -3.5(13) . .
C30 C31 C32 N5 2.2(16) . .
C30 C31 C32 C36 175.1(11) . .
C31 C30 C33 C34 -104.5(14) . 2_655
C29 C30 C33 C34 87.9(15) . 2_655
C31 C30 C33 C34 75.8(16) . .
C29 C30 C33 C34 -91.8(14) . .
C34 C33 C34 C33 -4(3) 2_655 3_665
C30 C33 C34 C33 176.1(9) . 3_665
C34 C33 C34 C35 -177.1(9) 2_655 .
C30 C33 C34 C35 2.6(19) . .
N5 Ru1 N6 C36 2.1(8) . .
N2 Ru1 N6 C36 177.5(8) . .
N4 Ru1 N6 C36 6.3(17) . .
N3 Ru1 N6 C36 99.0(9) . .
N1 Ru1 N6 C36 -102.3(9) . .
N5 Ru1 N6 C40 -177.6(11) . .
N2 Ru1 N6 C40 -2.2(10) . .
N4 Ru1 N6 C40 -173.4(9) . .
N3 Ru1 N6 C40 -80.7(10) . .
N1 Ru1 N6 C40 78.1(10) . .
C40 N6 C36 C37 0(2) . .
Ru1 N6 C36 C37 -179.7(12) . .
C40 N6 C36 C32 175.3(10) . .
Ru1 N6 C36 C32 -4.4(13) . .
N5 C32 C36 C37 -179.9(14) . .
C31 C32 C36 C37 7(2) . .
N5 C32 C36 N6 5.0(14) . .
C31 C32 C36 N6 -168.3(10) . .
N6 C36 C37 C38 3(2) . .
C32 C36 C37 C38 -171.9(13) . .
C36 C37 C38 C39 -2(3) . .
C37 C38 C39 C40 -1(2) . .
C38 C39 C40 N6 5(2) . .
C36 N6 C40 C39 -4(2) . .
Ru1 N6 C40 C39 175.8(13) . .

loop_
_platon_squeeze_void_nr
_platon_squeeze_void_average_x
_platon_squeeze_void_average_y
_platon_squeeze_void_average_z
_platon_squeeze_void_volume
_platon_squeeze_void_count_electrons
_platon_squeeze_void_content
1 0.000 0.000 0.012 1629 615 ' '
2 0.333 0.667 0.469 1632 615 ' '
3 0.667 0.333 0.136 1629 614 ' '
